data_7025977
loop_
_publ_author_name
'Barrett, Anthony G. M.'
'Crimmin, Mark R.'
'Hill, Michael S.'
'Hitchcock, Peter B.'
'Lomas, Sarah L.'
'Mahon, Mary F.'
'Procopiou, Panayiotis A.'

_publ_section_title
;
 Carbodiimide insertion reactions of homoleptic heavier alkaline earth
 amides and phosphides.
;
_journal_issue 31
_journal_name_full 'Dalton transactions (Cambridge, England : 2003)'
_journal_page_first 7393
_journal_page_last 7400
_journal_paper_doi 10.1039/c0dt00089b
_journal_volume 39
_journal_year 2010
_chemical_formula_sum 'C46 H64 N6 O2 Sr'
_chemical_formula_weight 820.65
_chemical_name_systematic
;
?
;
_space_group_IT_number 14
_symmetry_cell_setting monoclinic
_symmetry_space_group_name_Hall '-P 2yn'
_symmetry_space_group_name_H-M 'P 1 21/n 1'
_atom_sites_solution_hydrogens geom
_atom_sites_solution_primary direct
_atom_sites_solution_secondary difmap
_audit_creation_method SHELXL-97
_cell_angle_alpha 90.00
_cell_angle_beta 92.401(2)
_cell_angle_gamma 90.00
_cell_formula_units_Z 4
_cell_length_a 10.2465(3)
_cell_length_b 17.1561(5)
_cell_length_c 25.8067(5)
_cell_measurement_reflns_used 51101
_cell_measurement_temperature 173(2)
_cell_measurement_theta_max 26.022
_cell_measurement_theta_min 3.395
_cell_volume 4532.6(2)
_computing_cell_refinement 'HKL Scalepack (Otwinowski & Minor 1997)'
_computing_data_collection 'Collect (Nonius BV, 1997-2000)'
_computing_data_reduction 'HKL Denzo and Scalepack (Otwinowski & Minor 1997)'
_computing_structure_refinement 'SHELXL-97 (Sheldrick, 1997)'
_computing_structure_solution 'SHELXS-97 (Sheldrick, 1990)'
_diffrn_ambient_temperature 173(2)
_diffrn_measured_fraction_theta_full 0.974
_diffrn_measured_fraction_theta_max 0.974
_diffrn_measurement_device '95mm CCD camera on \k-goniostat'
_diffrn_measurement_method 'CCD rotation images, thick slices'
_diffrn_radiation_monochromator graphite
_diffrn_radiation_type MoK\a
_diffrn_radiation_wavelength 0.71073
_diffrn_reflns_av_R_equivalents 0.0723
_diffrn_reflns_av_sigmaI/netI 0.0592
_diffrn_reflns_limit_h_max 12
_diffrn_reflns_limit_h_min -12
_diffrn_reflns_limit_k_max 20
_diffrn_reflns_limit_k_min -21
_diffrn_reflns_limit_l_max 31
_diffrn_reflns_limit_l_min -31
_diffrn_reflns_number 35150
_diffrn_reflns_theta_full 26.17
_diffrn_reflns_theta_max 26.17
_diffrn_reflns_theta_min 3.52
_diffrn_source 'Enraf Nonius FR590'
_exptl_absorpt_coefficient_mu 1.231
_exptl_absorpt_correction_T_max 0.925
_exptl_absorpt_correction_T_min 0.7831
_exptl_absorpt_correction_type multi-scan
_exptl_absorpt_process_details
;
[c.f. r.h. blessing, acta cryst. (1995), a51, 33-38]
;
_exptl_crystal_colour colorless
_exptl_crystal_density_diffrn 1.203
_exptl_crystal_density_method 'not measured'
_exptl_crystal_description needle
_exptl_crystal_F_000 1744
_exptl_crystal_size_max 0.30
_exptl_crystal_size_mid 0.10
_exptl_crystal_size_min 0.05
_refine_diff_density_max 0.277
_refine_diff_density_min -0.461
_refine_diff_density_rms 0.056
_refine_ls_extinction_method none
_refine_ls_goodness_of_fit_ref 1.042
_refine_ls_hydrogen_treatment constr
_refine_ls_matrix_type full
_refine_ls_number_parameters 551
_refine_ls_number_reflns 8844
_refine_ls_number_restraints 84
_refine_ls_restrained_S_all 1.064
_refine_ls_R_factor_all 0.0732
_refine_ls_R_factor_gt 0.0438
_refine_ls_shift/su_max 0.002
_refine_ls_shift/su_mean 0.000
_refine_ls_structure_factor_coef Fsqd
_refine_ls_weighting_details 'calc w=1/[\s^2^(Fo^2^)+(0.0306P)^2^+3.0594P] where P=(Fo^2^+2Fc^2^)/3'
_refine_ls_weighting_scheme calc
_refine_ls_wR_factor_gt 0.0864
_refine_ls_wR_factor_ref 0.0977
_reflns_number_gt 6576
_reflns_number_total 8844
_reflns_threshold_expression >2sigma(I)
_cod_data_source_file c0dt00089b.txt
_cod_data_source_block 768277
_cod_original_sg_symbol_H-M P21/n
_cod_database_code 7025977

loop_
_symmetry_equiv_pos_as_xyz
'x, y, z'
'-x+1/2, y+1/2, -z+1/2'
'-x, -y, -z'
'x-1/2, -y-1/2, z-1/2'

loop_
_atom_site_label
_atom_site_type_symbol
_atom_site_fract_x
_atom_site_fract_y
_atom_site_fract_z
_atom_site_U_iso_or_equiv
_atom_site_adp_type
_atom_site_occupancy
_atom_site_symmetry_multiplicity
_atom_site_calc_flag
_atom_site_refinement_flags
_atom_site_disorder_assembly
_atom_site_disorder_group
Sr1 Sr 0.76053(2) 0.731287(15) 0.386706(9) 0.02804(8) Uani 1 1 d . A .
O1 O 0.9097(2) 0.61782(13) 0.36062(8) 0.0611(7) Uani 1 1 d D . .
O2 O 0.9795(2) 0.80046(13) 0.40693(8) 0.0480(5) Uani 1 1 d . . .
N1 N 0.5853(2) 0.68165(13) 0.32027(8) 0.0353(5) Uani 1 1 d . . .
N2 N 0.7254(2) 0.77296(13) 0.29055(8) 0.0314(5) Uani 1 1 d . . .
N3 N 0.5354(2) 0.73919(13) 0.23602(8) 0.0306(5) Uani 1 1 d . . .
N4 N 0.7129(2) 0.69882(13) 0.48097(8) 0.0306(5) Uani 1 1 d . . .
N5 N 0.6509(2) 0.82073(12) 0.45374(8) 0.0295(5) Uani 1 1 d . . .
N6 N 0.5684(2) 0.77205(12) 0.53425(8) 0.0282(5) Uani 1 1 d . . .
C1 C 0.6181(3) 0.73063(16) 0.28350(9) 0.0299(6) Uani 1 1 d . A .
C2 C 0.4700(3) 0.63142(18) 0.31430(11) 0.0442(8) Uani 1 1 d . A .
H2 H 0.4456 0.6258 0.2766 0.053 Uiso 1 1 calc R . .
C3 C 0.3557(4) 0.6656(2) 0.34182(16) 0.0735(12) Uani 1 1 d . . .
H3A H 0.3324 0.7162 0.3264 0.110 Uiso 1 1 calc R A .
H3B H 0.3799 0.6726 0.3787 0.110 Uiso 1 1 calc R . .
H3C H 0.2808 0.6303 0.3382 0.110 Uiso 1 1 calc R . .
C4 C 0.5060(4) 0.5515(2) 0.33661(15) 0.0678(11) Uani 1 1 d . . .
H4A H 0.5318 0.5568 0.3734 0.102 Uiso 1 1 calc R A .
H4B H 0.5789 0.5298 0.3179 0.102 Uiso 1 1 calc R . .
H4C H 0.4305 0.5166 0.3328 0.102 Uiso 1 1 calc R . .
C5 C 0.7620(3) 0.83162(16) 0.25296(10) 0.0365(7) Uani 1 1 d . A .
H5 H 0.6866 0.8404 0.2278 0.044 Uiso 1 1 calc R . .
C6 C 0.8784(3) 0.8048(2) 0.22342(12) 0.0514(8) Uani 1 1 d . . .
H6A H 0.8558 0.7570 0.2043 0.077 Uiso 1 1 calc R A .
H6B H 0.9522 0.7944 0.2479 0.077 Uiso 1 1 calc R . .
H6C H 0.9027 0.8455 0.1990 0.077 Uiso 1 1 calc R . .
C7 C 0.7925(3) 0.90747(18) 0.28149(12) 0.0520(8) Uani 1 1 d . . .
H7A H 0.8617 0.8984 0.3082 0.078 Uiso 1 1 calc R A .
H7B H 0.7138 0.9263 0.2978 0.078 Uiso 1 1 calc R . .
H7C H 0.8218 0.9466 0.2568 0.078 Uiso 1 1 calc R . .
C8 C 0.5805(3) 0.70442(16) 0.19053(10) 0.0294(6) Uani 1 1 d . A .
C9 C 0.6373(3) 0.63057(16) 0.19327(10) 0.0356(7) Uani 1 1 d . . .
H9 H 0.6439 0.6040 0.2256 0.043 Uiso 1 1 calc R A .
C10 C 0.6842(3) 0.59560(18) 0.14944(11) 0.0419(7) Uani 1 1 d . A .
H10 H 0.7236 0.5456 0.1520 0.050 Uiso 1 1 calc R . .
C11 C 0.6741(3) 0.63283(17) 0.10195(11) 0.0391(7) Uani 1 1 d . . .
H11 H 0.7046 0.6083 0.0718 0.047 Uiso 1 1 calc R A .
C12 C 0.6192(3) 0.70618(17) 0.09901(10) 0.0365(7) Uani 1 1 d . A .
H12 H 0.6128 0.7324 0.0666 0.044 Uiso 1 1 calc R . .
C13 C 0.5732(3) 0.74215(16) 0.14258(10) 0.0319(6) Uani 1 1 d . . .
H13 H 0.5365 0.7929 0.1399 0.038 Uiso 1 1 calc R A .
C14 C 0.4333(3) 0.79423(15) 0.23659(10) 0.0302(6) Uani 1 1 d . A .
C15 C 0.4306(3) 0.84845(16) 0.27638(11) 0.0370(7) Uani 1 1 d . . .
H15 H 0.5002 0.8498 0.3019 0.044 Uiso 1 1 calc R A .
C16 C 0.3282(3) 0.90053(17) 0.27961(11) 0.0420(7) Uani 1 1 d . A .
H16 H 0.3278 0.9368 0.3074 0.050 Uiso 1 1 calc R . .
C17 C 0.2267(3) 0.90026(19) 0.24272(12) 0.0479(8) Uani 1 1 d . . .
H17 H 0.1566 0.9363 0.2447 0.057 Uiso 1 1 calc R A .
C18 C 0.2289(3) 0.8468(2) 0.20297(13) 0.0503(8) Uani 1 1 d . A .
H18 H 0.1598 0.8464 0.1773 0.060 Uiso 1 1 calc R . .
C19 C 0.3300(3) 0.79369(17) 0.19975(11) 0.0398(7) Uani 1 1 d . . .
H19 H 0.3288 0.7567 0.1723 0.048 Uiso 1 1 calc R A .
C20 C 0.6466(2) 0.76410(15) 0.48833(9) 0.0266(6) Uani 1 1 d . A .
C21 C 0.7229(3) 0.63859(16) 0.52105(10) 0.0347(6) Uani 1 1 d . A .
H21 H 0.6859 0.6591 0.5536 0.042 Uiso 1 1 calc R . .
C22 C 0.8672(3) 0.6195(2) 0.53139(13) 0.0523(9) Uani 1 1 d . . .
H22A H 0.9137 0.6664 0.5435 0.078 Uiso 1 1 calc R A .
H22B H 0.9048 0.6010 0.4993 0.078 Uiso 1 1 calc R . .
H22C H 0.8759 0.5788 0.5580 0.078 Uiso 1 1 calc R . .
C23 C 0.6470(3) 0.56622(18) 0.50377(13) 0.0535(9) Uani 1 1 d . . .
H23A H 0.6818 0.5463 0.4715 0.080 Uiso 1 1 calc R A .
H23B H 0.5546 0.5796 0.4979 0.080 Uiso 1 1 calc R . .
H23C H 0.6558 0.5262 0.5308 0.080 Uiso 1 1 calc R . .
C24 C 0.5751(3) 0.89226(15) 0.45895(10) 0.0325(6) Uani 1 1 d . A .
H24 H 0.5137 0.8857 0.4877 0.039 Uiso 1 1 calc R . .
C25 C 0.4972(3) 0.90880(19) 0.40908(12) 0.0529(9) Uani 1 1 d . . .
H25A H 0.4395 0.8646 0.4008 0.079 Uiso 1 1 calc R A .
H25B H 0.5570 0.9166 0.3809 0.079 Uiso 1 1 calc R . .
H25C H 0.4446 0.9559 0.4133 0.079 Uiso 1 1 calc R . .
C26 C 0.6662(3) 0.96076(17) 0.47146(13) 0.0483(8) Uani 1 1 d . . .
H26A H 0.7306 0.9651 0.4446 0.072 Uiso 1 1 calc R A .
H26B H 0.7112 0.9522 0.5052 0.072 Uiso 1 1 calc R . .
H26C H 0.6150 1.0090 0.4726 0.072 Uiso 1 1 calc R . .
C27 C 0.4544(3) 0.72584(15) 0.53546(10) 0.0297(6) Uani 1 1 d . A .
C28 C 0.3744(3) 0.71916(17) 0.49092(11) 0.0376(7) Uani 1 1 d . . .
H28 H 0.3930 0.7488 0.4610 0.045 Uiso 1 1 calc R A .
C29 C 0.2673(3) 0.66930(18) 0.48974(13) 0.0447(8) Uani 1 1 d . A .
H29 H 0.2137 0.6649 0.4589 0.054 Uiso 1 1 calc R . .
C30 C 0.2381(3) 0.62628(18) 0.53287(13) 0.0463(8) Uani 1 1 d . . .
H30 H 0.1653 0.5920 0.5318 0.056 Uiso 1 1 calc R A .
C31 C 0.3160(3) 0.63357(18) 0.57762(13) 0.0451(8) Uani 1 1 d . A .
H31 H 0.2956 0.6048 0.6077 0.054 Uiso 1 1 calc R . .
C32 C 0.4236(3) 0.68245(17) 0.57911(11) 0.0378(7) Uani 1 1 d . . .
H32 H 0.4768 0.6865 0.6100 0.045 Uiso 1 1 calc R A .
C33 C 0.6179(3) 0.81579(14) 0.57671(9) 0.0278(6) Uani 1 1 d . A .
C34 C 0.5373(3) 0.84178(17) 0.61527(11) 0.0392(7) Uani 1 1 d . . .
H34 H 0.4468 0.8297 0.6134 0.047 Uiso 1 1 calc R A .
C35 C 0.5894(3) 0.88537(18) 0.65644(11) 0.0471(8) Uani 1 1 d . A .
H35 H 0.5339 0.9020 0.6829 0.057 Uiso 1 1 calc R . .
C36 C 0.7192(3) 0.90500(17) 0.65980(11) 0.0443(8) Uani 1 1 d . . .
H36 H 0.7534 0.9347 0.6883 0.053 Uiso 1 1 calc R A .
C37 C 0.7997(3) 0.88112(16) 0.62119(11) 0.0371(7) Uani 1 1 d . A .
H37 H 0.8892 0.8956 0.6226 0.045 Uiso 1 1 calc R . .
C38 C 0.7499(3) 0.83606(15) 0.58042(10) 0.0324(6) Uani 1 1 d . . .
H38 H 0.8065 0.8187 0.5546 0.039 Uiso 1 1 calc R A .
C39 C 0.9880(9) 0.5600(6) 0.3839(4) 0.061(3) Uani 0.55 1 d PDU A 1
H39A H 0.9383 0.5321 0.4102 0.073 Uiso 0.55 1 calc PR A 1
H39B H 1.0655 0.5841 0.4016 0.073 Uiso 0.55 1 calc PR A 1
C40 C 1.0293(10) 0.5055(6) 0.3449(4) 0.073(3) Uani 0.55 1 d PDU A 1
H40A H 1.1239 0.4942 0.3495 0.088 Uiso 0.55 1 calc PR A 1
H40B H 0.9800 0.4560 0.3467 0.088 Uiso 0.55 1 calc PR A 1
C41 C 1.0009(10) 0.5449(5) 0.2969(3) 0.058(2) Uani 0.55 1 d PDU A 1
H41A H 1.0805 0.5478 0.2765 0.070 Uiso 0.55 1 calc PR A 1
H41B H 0.9331 0.5160 0.2763 0.070 Uiso 0.55 1 calc PR A 1
C42 C 0.9562(7) 0.6205(4) 0.3077(3) 0.0516(18) Uani 0.55 1 d PDU A 1
H42A H 0.8844 0.6355 0.2828 0.062 Uiso 0.55 1 calc PR A 1
H42B H 1.0280 0.6588 0.3052 0.062 Uiso 0.55 1 calc PR A 1
C43 C 1.0854(3) 0.8268(2) 0.37726(13) 0.0538(9) Uani 1 1 d . A .
H43A H 1.0627 0.8231 0.3397 0.065 Uiso 1 1 calc R . .
H43B H 1.1646 0.7953 0.3851 0.065 Uiso 1 1 calc R . .
C44 C 1.1073(4) 0.9099(2) 0.39293(16) 0.0780(12) Uani 1 1 d D . .
H44A H 1.0426 0.9453 0.3758 0.094 Uiso 1 1 calc R A 1
H44B H 1.1968 0.9277 0.3859 0.094 Uiso 1 1 calc R A 1
C45 C 1.0863(10) 0.9018(7) 0.4518(4) 0.080(4) Uani 0.55 1 d PDU A 1
H45A H 1.1698 0.8900 0.4709 0.097 Uiso 0.55 1 calc PR A 1
H45B H 1.0500 0.9506 0.4659 0.097 Uiso 0.55 1 calc PR A 1
C46 C 0.9952(4) 0.8385(2) 0.45644(12) 0.0636(10) Uani 1 1 d D A .
H46A H 1.0286 0.8010 0.4830 0.076 Uiso 1 1 calc R B 1
H46B H 0.9100 0.8587 0.4673 0.076 Uiso 1 1 calc R B 1
C39A C 0.9338(14) 0.5441(6) 0.3820(5) 0.072(4) Uani 0.45 1 d PDU A 2
H39C H 0.8576 0.5266 0.4013 0.086 Uiso 0.45 1 calc PR A 2
H39D H 1.0109 0.5461 0.4064 0.086 Uiso 0.45 1 calc PR A 2
C40A C 0.9570(11) 0.4915(6) 0.3405(4) 0.060(3) Uani 0.45 1 d PDU A 2
H40C H 1.0450 0.4683 0.3458 0.072 Uiso 0.45 1 calc PR A 2
H40D H 0.8922 0.4487 0.3408 0.072 Uiso 0.45 1 calc PR A 2
C41A C 0.9483(15) 0.5288(8) 0.2932(6) 0.102(6) Uani 0.45 1 d PDU A 2
H41C H 1.0354 0.5420 0.2805 0.122 Uiso 0.45 1 calc PR A 2
H41D H 0.8988 0.4978 0.2667 0.122 Uiso 0.45 1 calc PR A 2
C42A C 0.8832(13) 0.5916(8) 0.3070(4) 0.095(4) Uani 0.45 1 d PDU A 2
H42C H 0.7885 0.5808 0.3022 0.114 Uiso 0.45 1 calc PR A 2
H42D H 0.9043 0.6348 0.2833 0.114 Uiso 0.45 1 calc PR A 2
C45A C 1.0385(10) 0.9244(6) 0.4415(4) 0.060(3) Uani 0.45 1 d PDU A 2
H45C H 0.9620 0.9590 0.4354 0.072 Uiso 0.45 1 calc PR A 2
H45D H 1.0977 0.9475 0.4687 0.072 Uiso 0.45 1 calc PR A 2

loop_
_atom_site_aniso_label
_atom_site_aniso_U_11
_atom_site_aniso_U_22
_atom_site_aniso_U_33
_atom_site_aniso_U_23
_atom_site_aniso_U_13
_atom_site_aniso_U_12
Sr1 0.03432(14) 0.02900(14) 0.02089(13) -0.00101(11) 0.00226(10) 0.00339(12)
O1 0.0853(18) 0.0545(15) 0.0433(13) -0.0065(11) 0.0004(12) 0.0386(13)
O2 0.0410(12) 0.0667(15) 0.0368(11) -0.0042(10) 0.0069(10) -0.0127(11)
N1 0.0452(14) 0.0338(13) 0.0266(12) 0.0006(10) -0.0021(11) -0.0056(11)
N2 0.0369(13) 0.0351(13) 0.0221(11) 0.0013(10) 0.0002(10) -0.0005(11)
N3 0.0367(13) 0.0338(13) 0.0212(11) -0.0050(9) -0.0021(10) 0.0076(10)
N4 0.0386(13) 0.0291(12) 0.0242(11) 0.0026(9) 0.0024(10) 0.0031(10)
N5 0.0378(13) 0.0254(12) 0.0256(11) 0.0001(9) 0.0057(10) 0.0034(10)
N6 0.0320(12) 0.0294(12) 0.0236(11) -0.0028(9) 0.0045(9) -0.0022(10)
C1 0.0376(15) 0.0311(14) 0.0208(13) -0.0051(12) -0.0009(11) 0.0072(13)
C2 0.055(2) 0.0455(19) 0.0321(16) -0.0048(13) 0.0014(15) -0.0142(15)
C3 0.062(2) 0.076(3) 0.085(3) -0.010(2) 0.027(2) -0.020(2)
C4 0.091(3) 0.045(2) 0.068(2) 0.0041(18) 0.003(2) -0.022(2)
C5 0.0418(17) 0.0406(17) 0.0269(14) 0.0051(12) -0.0003(13) -0.0037(14)
C6 0.0501(19) 0.066(2) 0.0390(17) 0.0025(16) 0.0102(15) -0.0085(17)
C7 0.067(2) 0.0431(19) 0.0460(18) 0.0034(15) 0.0004(17) -0.0105(17)
C8 0.0314(14) 0.0319(15) 0.0248(13) -0.0049(11) 0.0004(12) -0.0006(12)
C9 0.0468(17) 0.0329(16) 0.0269(14) -0.0003(12) -0.0016(13) 0.0053(13)
C10 0.0508(18) 0.0366(17) 0.0383(16) -0.0039(13) 0.0023(15) 0.0115(14)
C11 0.0448(17) 0.0424(18) 0.0306(15) -0.0091(13) 0.0075(13) 0.0007(14)
C12 0.0468(17) 0.0371(17) 0.0258(14) -0.0014(12) 0.0034(13) -0.0050(14)
C13 0.0400(16) 0.0279(15) 0.0276(14) 0.0006(11) -0.0004(12) 0.0004(12)
C14 0.0335(15) 0.0290(14) 0.0282(14) -0.0015(11) 0.0030(12) 0.0006(12)
C15 0.0420(17) 0.0364(17) 0.0322(15) -0.0069(12) -0.0032(13) 0.0066(13)
C16 0.0496(19) 0.0368(17) 0.0398(17) -0.0067(13) 0.0048(15) 0.0078(14)
C17 0.0429(18) 0.048(2) 0.0525(19) -0.0055(16) 0.0029(16) 0.0168(15)
C18 0.0355(17) 0.063(2) 0.052(2) -0.0083(17) -0.0089(16) 0.0099(16)
C19 0.0377(16) 0.0423(18) 0.0392(16) -0.0109(13) -0.0018(14) 0.0005(13)
C20 0.0310(14) 0.0298(14) 0.0192(12) -0.0046(11) 0.0020(11) -0.0041(12)
C21 0.0445(17) 0.0314(16) 0.0283(14) 0.0058(12) 0.0031(13) 0.0032(13)
C22 0.053(2) 0.056(2) 0.0480(19) 0.0114(16) -0.0002(16) 0.0153(17)
C23 0.065(2) 0.0338(18) 0.061(2) 0.0037(15) 0.0015(18) -0.0011(16)
C24 0.0412(16) 0.0276(15) 0.0290(14) 0.0008(11) 0.0057(13) 0.0061(12)
C25 0.070(2) 0.0413(19) 0.0464(19) 0.0006(15) -0.0121(18) 0.0141(17)
C26 0.061(2) 0.0298(17) 0.0538(19) -0.0013(14) 0.0030(17) 0.0021(15)
C27 0.0306(14) 0.0296(15) 0.0293(14) -0.0034(12) 0.0055(12) 0.0000(12)
C28 0.0391(16) 0.0389(18) 0.0349(16) -0.0024(12) 0.0016(13) -0.0035(13)
C29 0.0394(17) 0.0448(19) 0.0496(19) -0.0114(15) -0.0022(15) -0.0026(15)
C30 0.0349(17) 0.0372(18) 0.068(2) -0.0099(16) 0.0124(17) -0.0058(14)
C31 0.0441(18) 0.0388(18) 0.0535(19) 0.0058(15) 0.0140(16) -0.0040(15)
C32 0.0389(16) 0.0393(18) 0.0356(16) 0.0023(13) 0.0054(13) 0.0008(13)
C33 0.0379(15) 0.0243(14) 0.0212(13) -0.0002(10) 0.0012(12) 0.0028(12)
C34 0.0438(17) 0.0393(17) 0.0350(16) -0.0057(13) 0.0086(14) 0.0037(14)
C35 0.067(2) 0.0419(19) 0.0333(16) -0.0131(14) 0.0099(16) 0.0081(16)
C36 0.066(2) 0.0324(17) 0.0333(16) -0.0101(13) -0.0109(16) 0.0021(15)
C37 0.0439(17) 0.0273(15) 0.0396(16) -0.0014(12) -0.0064(14) 0.0003(13)
C38 0.0376(16) 0.0322(16) 0.0273(14) -0.0005(11) 0.0013(12) 0.0015(12)
C39 0.064(5) 0.067(6) 0.049(4) -0.006(4) -0.010(4) 0.027(4)
C40 0.088(6) 0.068(6) 0.065(5) 0.002(4) 0.015(5) 0.038(5)
C41 0.075(5) 0.055(5) 0.045(4) -0.012(3) 0.007(4) 0.015(4)
C42 0.055(4) 0.052(4) 0.050(4) 0.010(3) 0.022(3) 0.015(3)
C43 0.0413(18) 0.076(3) 0.0455(19) -0.0019(17) 0.0123(16) 0.0023(17)
C44 0.078(3) 0.067(3) 0.090(3) -0.003(2) 0.013(2) -0.018(2)
C45 0.071(6) 0.092(7) 0.079(6) -0.032(5) 0.011(5) -0.023(5)
C46 0.055(2) 0.100(3) 0.0350(18) -0.0088(18) 0.0010(17) -0.013(2)
C39A 0.100(9) 0.056(6) 0.061(6) 0.019(5) 0.020(6) 0.018(6)
C40A 0.087(7) 0.034(4) 0.060(5) -0.005(4) 0.016(6) 0.003(5)
C41A 0.133(10) 0.084(8) 0.085(8) -0.032(6) -0.038(7) -0.001(7)
C42A 0.099(7) 0.115(8) 0.070(6) -0.018(6) -0.013(6) 0.054(6)
C45A 0.045(6) 0.064(6) 0.073(6) -0.030(5) 0.012(5) -0.009(4)

loop_
_atom_type_symbol
_atom_type_description
_atom_type_scat_dispersion_real
_atom_type_scat_dispersion_imag
_atom_type_scat_source
C C 0.0033 0.0016 'International Tables Vol C Tables 4.2.6.8 and 6.1.1.4'
H H 0.0000 0.0000 'International Tables Vol C Tables 4.2.6.8 and 6.1.1.4'
Sr Sr -1.5307 3.2498 'International Tables Vol C Tables 4.2.6.8 and 6.1.1.4'
N N 0.0061 0.0033 'International Tables Vol C Tables 4.2.6.8 and 6.1.1.4'
O O 0.0106 0.0060 'International Tables Vol C Tables 4.2.6.8 and 6.1.1.4'

loop_
_geom_angle_atom_site_label_1
_geom_angle_atom_site_label_2
_geom_angle_atom_site_label_3
_geom_angle
N4 Sr1 O2 96.13(7)
N4 Sr1 N1 113.89(7)
O2 Sr1 N1 149.96(7)
N4 Sr1 O1 102.83(7)
O2 Sr1 O1 83.10(8)
N1 Sr1 O1 88.92(8)
N4 Sr1 N2 160.76(7)
O2 Sr1 N2 98.74(7)
N1 Sr1 N2 52.34(7)
O1 Sr1 N2 91.05(7)
N4 Sr1 N5 52.58(7)
O2 Sr1 N5 89.43(7)
N1 Sr1 N5 109.22(7)
O1 Sr1 N5 153.47(7)
N2 Sr1 N5 115.28(7)
N4 Sr1 C20 26.49(7)
O2 Sr1 C20 96.04(6)
N1 Sr1 C20 111.21(7)
O1 Sr1 C20 129.22(7)
N2 Sr1 C20 138.51(7)
N5 Sr1 C20 26.40(7)
N4 Sr1 C1 137.84(7)
O2 Sr1 C1 124.96(7)
N1 Sr1 C1 26.21(7)
O1 Sr1 C1 92.13(7)
N2 Sr1 C1 26.30(7)
N5 Sr1 C1 112.78(7)
C20 Sr1 C1 126.41(7)
C39 O1 C39A 25.6(7)
C39 O1 C42 102.7(5)
C39A O1 C42 109.7(6)
C39 O1 C42A 105.6(6)
C39A O1 C42A 96.8(8)
C42 O1 C42A 35.6(5)
C39 O1 Sr1 139.4(4)
C39A O1 Sr1 132.5(6)
C42 O1 Sr1 116.0(3)
C42A O1 Sr1 112.8(4)
C43 O2 C46 105.9(2)
C43 O2 Sr1 135.51(18)
C46 O2 Sr1 117.02(18)
C1 N1 C2 121.8(2)
C1 N1 Sr1 94.39(16)
C2 N1 Sr1 143.25(17)
C1 N2 C5 121.5(2)
C1 N2 Sr1 93.52(15)
C5 N2 Sr1 142.92(17)
C14 N3 C8 124.1(2)
C14 N3 C1 117.5(2)
C8 N3 C1 117.0(2)
C20 N4 C21 121.1(2)
C20 N4 Sr1 94.09(15)
C21 N4 Sr1 144.53(17)
C20 N5 C24 121.5(2)
C20 N5 Sr1 92.47(15)
C24 N5 Sr1 143.34(16)
C33 N6 C27 123.6(2)
C33 N6 C20 119.3(2)
C27 N6 C20 116.5(2)
N1 C1 N2 119.0(2)
N1 C1 N3 120.5(2)
N2 C1 N3 120.4(2)
N1 C1 Sr1 59.40(13)
N2 C1 Sr1 60.18(13)
N3 C1 Sr1 171.44(17)
N1 C2 C3 111.0(3)
N1 C2 C4 107.9(3)
C3 C2 C4 110.6(3)
N2 C5 C6 110.8(2)
N2 C5 C7 108.8(2)
C6 C5 C7 110.7(3)
C9 C8 C13 118.2(2)
C9 C8 N3 119.5(2)
C13 C8 N3 122.3(2)
C10 C9 C8 120.7(3)
C11 C10 C9 120.6(3)
C12 C11 C10 119.0(3)
C11 C12 C13 121.0(3)
C12 C13 C8 120.4(3)
C15 C14 C19 118.2(3)
C15 C14 N3 119.6(2)
C19 C14 N3 122.1(2)
C16 C15 C14 121.1(3)
C17 C16 C15 120.5(3)
C18 C17 C16 118.7(3)
C17 C18 C19 121.2(3)
C18 C19 C14 120.2(3)
N5 C20 N4 119.5(2)
N5 C20 N6 120.9(2)
N4 C20 N6 119.7(2)
N5 C20 Sr1 61.12(13)
N4 C20 Sr1 59.42(12)
N6 C20 Sr1 168.90(16)
N4 C21 C23 110.4(2)
N4 C21 C22 108.3(2)
C23 C21 C22 110.8(3)
N5 C24 C25 110.0(2)
N5 C24 C26 110.1(2)
C25 C24 C26 109.4(2)
C28 C27 C32 118.5(3)
C28 C27 N6 119.2(2)
C32 C27 N6 122.1(2)
C27 C28 C29 120.5(3)
C30 C29 C28 120.6(3)
C29 C30 C31 119.3(3)
C30 C31 C32 120.6(3)
C31 C32 C27 120.5(3)
C34 C33 C38 118.2(2)
C34 C33 N6 121.6(2)
C38 C33 N6 120.2(2)
C35 C34 C33 120.0(3)
C36 C35 C34 121.5(3)
C35 C36 C37 119.2(3)
C36 C37 C38 120.1(3)
C37 C38 C33 121.0(3)
O1 C39 C40 109.9(7)
C41 C40 C39 104.0(7)
C42 C41 C40 108.6(7)
C41 C42 O1 106.1(6)
O2 C43 C44 105.4(3)
C45A C44 C43 108.5(5)
C45A C44 C45 25.4(5)
C43 C44 C45 98.9(5)
C46 C45 C44 105.4(6)
O2 C46 C45 108.5(4)
O2 C46 C45A 103.1(5)
C45 C46 C45A 24.9(6)
O1 C39A C40A 107.9(9)
C41A C40A C39A 111.3(10)
C42A C41A C40A 98.9(13)
C41A C42A O1 115.2(9)
C44 C45A C46 101.3(6)

loop_
_geom_bond_atom_site_label_1
_geom_bond_atom_site_label_2
_geom_bond_distance
Sr1 N4 2.562(2)
Sr1 O2 2.572(2)
Sr1 N1 2.575(2)
Sr1 O1 2.582(2)
Sr1 N2 2.593(2)
Sr1 N5 2.602(2)
Sr1 C20 2.969(2)
Sr1 C1 2.983(2)
O1 C39 1.395(8)
O1 C39A 1.397(10)
O1 C42 1.467(6)
O1 C42A 1.469(9)
O2 C43 1.427(4)
O2 C46 1.438(4)
N1 C1 1.322(3)
N1 C2 1.465(4)
N2 C1 1.324(3)
N2 C5 1.458(3)
N3 C14 1.410(3)
N3 C8 1.412(3)
N3 C1 1.467(3)
N4 C20 1.328(3)
N4 C21 1.463(3)
N5 C20 1.321(3)
N5 C24 1.462(3)
N6 C33 1.405(3)
N6 C27 1.413(3)
N6 C20 1.464(3)
C2 C3 1.514(5)
C2 C4 1.526(5)
C5 C6 1.514(4)
C5 C7 1.521(4)
C8 C9 1.395(4)
C8 C13 1.396(4)
C9 C10 1.384(4)
C10 C11 1.382(4)
C11 C12 1.379(4)
C12 C13 1.382(4)
C14 C15 1.387(4)
C14 C19 1.393(4)
C15 C16 1.383(4)
C16 C17 1.381(4)
C17 C18 1.377(4)
C18 C19 1.385(4)
C21 C23 1.522(4)
C21 C22 1.527(4)
C24 C25 1.513(4)
C24 C26 1.527(4)
C27 C28 1.388(4)
C27 C32 1.398(4)
C28 C29 1.391(4)
C29 C30 1.379(4)
C30 C31 1.382(4)
C31 C32 1.384(4)
C33 C34 1.392(4)
C33 C38 1.396(4)
C34 C35 1.387(4)
C35 C36 1.371(4)
C36 C37 1.382(4)
C37 C38 1.386(4)
C39 C40 1.449(9)
C40 C41 1.433(9)
C41 C42 1.406(8)
C43 C44 1.496(5)
C44 C45A 1.484(10)
C44 C45 1.551(10)
C45 C46 1.440(11)
C46 C45A 1.591(11)
C39A C40A 1.428(11)
C40A C41A 1.379(12)
C41A C42A 1.324(12)
